data_7717216
loop_
_publ_author_name
'Duan, Zhi-Cheng'
'Li, Guanghua'
'Li, Ke-Chang'
'Cui, Xiao-Bing'

_publ_section_title
;
 Three organic-inorganic polyoxoniobate-based compounds modified with
 Cu(II) amine complexes: synthesis, characterization, and catalytic
 studies for oxidation of styrene.
;
_journal_issue 44
_journal_name_full 'Dalton transactions (Cambridge, England : 2003)'
_journal_page_first 17880
_journal_page_last 17892
_journal_paper_doi 10.1039/d4dt02544j
_journal_volume 53
_journal_year 2024
_chemical_formula_moiety '2(C12 H36 Cu2 K0.5 N8 Nb12 O45 P V2), C24 H64 Cu4 K N16, 19(O)'
_chemical_formula_sum 'C48 H214 Cu8 K2 N32 Nb24 O109 P2 V4'
_chemical_formula_weight 6066.56
_space_group_crystal_system tetragonal
_space_group_IT_number 140
_space_group_name_Hall '-I 4 2c'
_space_group_name_H-M_alt 'I 4/m c m'
_atom_sites_solution_hydrogens geom
_atom_sites_solution_primary iterative
_audit_creation_date 2024-08-21
_audit_creation_method
;
Olex2 1.5
(compiled 2024.02.16 svn.r378c4104 for OlexSys, GUI svn.r6928)
;
_audit_update_record
;
2024-08-21 deposited with the CCDC.	2024-10-14 downloaded from the CCDC.
;
_cell_angle_alpha 90
_cell_angle_beta 90
_cell_angle_gamma 90
_cell_formula_units_Z 4
_cell_length_a 26.3917(6)
_cell_length_b 26.3917(6)
_cell_length_c 27.4474(12)
_cell_measurement_reflns_used 9933
_cell_measurement_temperature 299.00
_cell_measurement_theta_max 25.34
_cell_measurement_theta_min 2.44
_cell_volume 19117.7(10)
_computing_cell_refinement 'SAINT V8.38A (Bruker, 2018)'
_computing_data_reduction 'SAINT V8.38A (Bruker, 2018)'
_computing_molecular_graphics 'Olex2 1.5 (Dolomanov et al., 2009)'
_computing_publication_material 'Olex2 1.5 (Dolomanov et al., 2009)'
_computing_structure_refinement 'XL  (Sheldrick, 2008)'
_computing_structure_solution 'olex2.solve 1.5 (Bourhis et al., 2015)'
_diffrn_ambient_temperature 299.00
_diffrn_measured_fraction_theta_full 0.996
_diffrn_measured_fraction_theta_max 0.995
_diffrn_measurement_device_type 'CCD area detector'
_diffrn_measurement_method 'phi and omega scans'
_diffrn_radiation_monochromator graphite
_diffrn_radiation_type MoK\a
_diffrn_radiation_wavelength 0.71073
_diffrn_reflns_av_R_equivalents 0.0474
_diffrn_reflns_av_unetI/netI 0.0255
_diffrn_reflns_Laue_measured_fraction_full 0.996
_diffrn_reflns_Laue_measured_fraction_max 0.995
_diffrn_reflns_limit_h_max 22
_diffrn_reflns_limit_h_min -31
_diffrn_reflns_limit_k_max 31
_diffrn_reflns_limit_k_min -24
_diffrn_reflns_limit_l_max 33
_diffrn_reflns_limit_l_min -32
_diffrn_reflns_number 36985
_diffrn_reflns_point_group_measured_fraction_full 0.996
_diffrn_reflns_point_group_measured_fraction_max 0.995
_diffrn_reflns_theta_full 25.242
_diffrn_reflns_theta_max 25.365
_diffrn_reflns_theta_min 2.440
_diffrn_source_current 1.2
_diffrn_source_power 0.06
_diffrn_source_voltage 50.0
_exptl_absorpt_coefficient_mu 2.585
_exptl_absorpt_correction_T_max 0.7452
_exptl_absorpt_correction_T_min 0.5968
_exptl_absorpt_correction_type none
_exptl_absorpt_process_details
;
SADABS-2016/2 (Bruker,2016/2) was used for absorption correction.
wR2(int) was 0.0655 before and 0.0538 after correction.
The Ratio of minimum to maximum transmission is 0.8009.
The \l/2 correction factor is Not present.
;
_exptl_crystal_colour Brownish-Purple
_exptl_crystal_density_diffrn 2.108
_exptl_crystal_description Needle-like
_exptl_crystal_F_000 11896
_refine_diff_density_max 4.016
_refine_diff_density_min -1.641
_refine_diff_density_rms 0.200
_refine_ls_extinction_coef 0.00003(3)
_refine_ls_extinction_expression Fc^*^=kFc[1+0.001xFc^2^\l^3^/sin(2\q)]^-1/4^
_refine_ls_extinction_method 'SHELXL-2018/3 (Sheldrick 2018)'
_refine_ls_goodness_of_fit_ref 1.114
_refine_ls_hydrogen_treatment constr
_refine_ls_matrix_type full
_refine_ls_number_parameters 321
_refine_ls_number_reflns 4613
_refine_ls_number_restraints 0
_refine_ls_restrained_S_all 1.114
_refine_ls_R_factor_all 0.0821
_refine_ls_R_factor_gt 0.0642
_refine_ls_shift/su_max 0.000
_refine_ls_shift/su_mean 0.000
_refine_ls_structure_factor_coef Fsqd
_refine_ls_weighting_details 'w=1/[\s^2^(Fo^2^)+(0.1102P)^2^+343.4725P] where P=(Fo^2^+2Fc^2^)/3'
_refine_ls_weighting_scheme calc
_refine_ls_wR_factor_gt 0.1778
_refine_ls_wR_factor_ref 0.2061
_reflns_Friedel_coverage 0.000
_reflns_number_gt 3734
_reflns_number_total 4613
_reflns_threshold_expression 'I > 2\s(I)'
_cod_data_source_file d4dt02544j2.cif
_cod_data_source_block k_CCDC1
_cod_depositor_comments 'Adding full bibliography for 7717215--7717217.cif.'
_cod_original_cell_volume 19117.7(12)
_cod_database_code 7717216
_shelx_shelxl_version_number 2018/3
_shelx_space_group_comment
;
The symmetry employed for this shelxl refinement is uniquely defined
by the following loop, which should always be used as a source of
symmetry information in preference to the above space-group names.
They are only intended as comments.
;
_olex2_refinement_description
;
1. Fixed Uiso
 At 1.2 times of:
  All C(H) groups, All C(H,H) groups, All N(H,H) groups
 At 1.5 times of:
  All C(H,H,H) groups
2. Others
 Fixed Sof: V8(0.5) O15(0.5) K16(0.125) O18(0.25) C2(0.5) H2A(0.5) H2B(0.5)
 H2C(0.5) C4(0.5) H4A(0.5) H4B(0.5) H4C(0.5) O19(0.25) O16(0.125)
3.a Ternary CH refined with riding coordinates:
 C16(H16), C6(H6), C7(H7)
3.b Secondary CH2 refined with riding coordinates:
 N5(H5A,H5B), C11(H11A,H11B), N3(H3A,H3B), N1(H1A,H1B)
3.c Idealised Me refined as rotating group:
 C18(H18A,H18B,H18C), C2(H2A,H2B,H2C), C4(H4A,H4B,H4C)
;
_olex2_submission_special_instructions 'No special instructions were received'

loop_
_space_group_symop_operation_xyz
'x, y, z'
'-x, -y, z'
'-y, x, z'
'y, -x, z'
'-x, y, -z+1/2'
'x, -y, -z+1/2'
'y, x, -z+1/2'
'-y, -x, -z+1/2'
'x+1/2, y+1/2, z+1/2'
'-x+1/2, -y+1/2, z+1/2'
'-y+1/2, x+1/2, z+1/2'
'y+1/2, -x+1/2, z+1/2'
'-x+1/2, y+1/2, -z+1'
'x+1/2, -y+1/2, -z+1'
'y+1/2, x+1/2, -z+1'
'-y+1/2, -x+1/2, -z+1'
'-x, -y, -z'
'x, y, -z'
'y, -x, -z'
'-y, x, -z'
'x, -y, z-1/2'
'-x, y, z-1/2'
'-y, -x, z-1/2'
'y, x, z-1/2'
'-x+1/2, -y+1/2, -z+1/2'
'x+1/2, y+1/2, -z+1/2'
'y+1/2, -x+1/2, -z+1/2'
'-y+1/2, x+1/2, -z+1/2'
'x+1/2, -y+1/2, z'
'-x+1/2, y+1/2, z'
'-y+1/2, -x+1/2, z'
'y+1/2, x+1/2, z'

loop_
_atom_site_label
_atom_site_type_symbol
_atom_site_fract_x
_atom_site_fract_y
_atom_site_fract_z
_atom_site_U_iso_or_equiv
_atom_site_adp_type
_atom_site_occupancy
_atom_site_site_symmetry_order
_atom_site_calc_flag
_atom_site_refinement_flags_posn
_atom_site_refinement_flags_adp
_atom_site_refinement_flags_occupancy
_atom_site_disorder_assembly
_atom_site_disorder_group
Nb1 Nb 0.15897(3) 0.24039(3) 0.43712(3) 0.0341(3) Uani 1 1 d . . . . .
P2 P 0.28014(8) 0.21986(8) 0.500000 0.0161(6) Uani 1 4 d S T P . .
Nb3 Nb 0.17779(4) 0.12396(4) 0.500000 0.0394(3) Uani 1 2 d S T P . .
Nb4 Nb 0.30425(3) 0.10221(3) 0.43151(3) 0.0388(3) Uani 1 1 d . . . . .
Nb5 Nb 0.28297(3) 0.21703(3) 0.36767(4) 0.0400(3) Uani 1 2 d S T P . .
Cu6 Cu 0.15810(6) -0.02158(6) 0.500000 0.0551(5) Uani 1 2 d S T P . .
V8 V 0.20196(10) 0.14237(10) 0.39598(10) 0.0319(6) Uani 0.5 1 d . . P . .
Cu7 Cu 0.32271(6) 0.17729(6) 0.24286(7) 0.0650(6) Uani 1 2 d S T P . .
O2 O 0.2204(3) 0.2095(3) 0.500000 0.0311(16) Uani 1 2 d S T P . .
O3 O 0.2296(2) 0.1048(2) 0.4502(2) 0.0365(12) Uani 1 1 d . . . . .
O4 O 0.2847(2) 0.2882(2) 0.3897(2) 0.0382(12) Uani 1 1 d . . . . .
O5 O 0.1468(2) 0.1648(2) 0.4472(2) 0.0426(14) Uani 1 1 d . . . . .
O6 O 0.1256(3) 0.2526(3) 0.500000 0.0387(18) Uani 1 2 d S T P . .
O7 O 0.3190(3) 0.0930(3) 0.500000 0.044(2) Uani 1 2 d S T P . .
O9 O 0.1970(2) 0.3030(2) 0.4412(3) 0.0375(18) Uani 1 2 d S T P . .
O10 O 0.1107(2) 0.2561(2) 0.3957(2) 0.0485(15) Uani 1 1 d . . . . .
O11 O 0.2802(3) 0.1419(2) 0.3734(2) 0.0513(16) Uani 1 1 d . . . . .
O12 O 0.3738(2) 0.1262(2) 0.4189(3) 0.046(2) Uani 1 2 d S T P . .
O13 O 0.3082(3) 0.0403(2) 0.4090(3) 0.0584(18) Uani 1 1 d . . . . .
O14 O 0.3044(2) 0.1956(2) 0.4531(3) 0.0332(16) Uani 1 2 d S T P . .
O1 O 0.1389(3) 0.0701(3) 0.500000 0.045(2) Uani 1 2 d S T P . .
N4 N 0.1088(4) -0.0389(4) 0.5527(4) 0.063(2) Uani 1 1 d . . . . .
N5 N 0.2070(4) -0.0115(3) 0.5555(4) 0.075(3) Uani 1 1 d . . . . .
H5A H 0.230436 -0.035766 0.554956 0.090 Uiso 1 1 calc R U . . .
H5B H 0.222590 0.018225 0.552284 0.090 Uiso 1 1 calc R U . . .
C11 C 0.1804(6) -0.0129(7) 0.6009(6) 0.103(5) Uani 1 1 d . . . . .
H11A H 0.192040 -0.042178 0.619126 0.123 Uiso 1 1 calc R U . . .
H11B H 0.189381 0.017008 0.619427 0.123 Uiso 1 1 calc R U . . .
C16 C 0.1278(6) -0.0153(12) 0.5977(7) 0.167(12) Uani 1 1 d . . . . .
H16 H 0.119277 0.020377 0.592123 0.200 Uiso 1 1 calc R U . . .
C18 C 0.1029(7) -0.0248(8) 0.6427(8) 0.129(7) Uani 1 1 d . . . . .
H18A H 0.066915 -0.022978 0.637981 0.193 Uiso 1 1 calc R U . . .
H18B H 0.113116 0.000151 0.666161 0.193 Uiso 1 1 calc R U . . .
H18C H 0.111889 -0.057921 0.654207 0.193 Uiso 1 1 calc R U . . .
O8 O 0.2763(3) 0.2237(3) 0.3046(3) 0.049(2) Uani 1 2 d S T P . .
O15 O 0.1698(4) 0.1133(4) 0.3551(4) 0.036(2) Uani 0.5 1 d . . P . .
N3 N 0.2575(4) 0.1632(4) 0.2090(3) 0.069(3) Uani 1 1 d . . . . .
H3A H 0.239516 0.191522 0.205946 0.083 Uiso 1 1 calc R U . . .
H3B H 0.263231 0.150560 0.179475 0.083 Uiso 1 1 calc R U . . .
C6 C 0.2289(6) 0.1250(5) 0.2400(5) 0.079(4) Uani 1 1 d . . . . .
H6 H 0.216519 0.142445 0.269142 0.095 Uiso 1 1 calc R U . . .
C7 C 0.2665(8) 0.0861(5) 0.2555(6) 0.102(6) Uani 1 1 d . . . . .
H7 H 0.277941 0.070792 0.224896 0.123 Uiso 1 1 calc R U . . .
N1 N 0.3120(5) 0.1107(4) 0.2749(4) 0.086(4) Uani 1 1 d . . . . .
H1A H 0.338832 0.090929 0.269824 0.103 Uiso 1 1 calc R U . . .
H1B H 0.308657 0.115087 0.306915 0.103 Uiso 1 1 calc R U . . .
K16 K 0.1334(3) 0.3666(3) 0.500000 0.068(3) Uani 0.5 4 d S T P . .
K17 K 0.000000 0.000000 0.500000 0.074(2) Uani 1 8 d S T P . .
O17 O 0.1678(13) 0.4719(10) 0.500000 0.213(13) Uani 1 2 d S T P . .
O18 O 0.0937(12) 0.4063(12) 0.4165(11) 0.125(13) Uani 0.5 2 d S T P . .
O20 O 0.3270(5) -0.0459(4) 0.3623(5) 0.131(5) Uani 1 1 d . . . . .
O21 O 0.3876(8) 0.0394(10) 0.2187(7) 0.234(11) Uani 1 1 d . . . . .
C2 C 0.1895(11) 0.1006(10) 0.2193(9) 0.075(7) Uani 0.5 1 d . . P . .
H2A H 0.161224 0.123331 0.216619 0.112 Uiso 0.5 1 calc R U P . .
H2B H 0.180181 0.072118 0.239093 0.112 Uiso 0.5 1 calc R U P . .
H2C H 0.199031 0.089020 0.187426 0.112 Uiso 0.5 1 calc R U P . .
C4 C 0.2345(17) 0.0466(12) 0.2781(11) 0.120(14) Uani 0.5 1 d . . P . .
H4A H 0.224848 0.057109 0.310280 0.180 Uiso 0.5 1 calc R U P . .
H4B H 0.253272 0.015454 0.280096 0.180 Uiso 0.5 1 calc R U P . .
H4C H 0.204738 0.041471 0.258683 0.180 Uiso 0.5 1 calc R U P . .
O19 O 0.0366(9) 0.5115(10) 0.500000 0.123(12) Uani 0.5 2 d S T P A 1
O16 O -0.074(2) 0.586(2) 3.836(2) 0.06(2) Uani 0.125 1 d . . P B -1

loop_
_atom_site_aniso_label
_atom_site_aniso_U_11
_atom_site_aniso_U_22
_atom_site_aniso_U_33
_atom_site_aniso_U_23
_atom_site_aniso_U_13
_atom_site_aniso_U_12
Nb1 0.0264(4) 0.0351(4) 0.0410(5) 0.0036(3) -0.0047(3) -0.0007(3)
P2 0.0144(9) 0.0144(9) 0.0195(15) 0.000 0.000 -0.0016(12)
Nb3 0.0281(6) 0.0256(5) 0.0646(7) 0.000 0.000 -0.0050(4)
Nb4 0.0375(5) 0.0273(4) 0.0515(5) -0.0064(3) 0.0069(3) 0.0000(3)
Nb5 0.0438(4) 0.0438(4) 0.0325(6) -0.0030(3) 0.0030(3) 0.0037(5)
Cu6 0.0390(9) 0.0404(9) 0.0857(13) 0.000 0.000 -0.0056(7)
V8 0.0316(13) 0.0290(13) 0.0350(14) -0.0056(10) -0.0016(10) -0.0074(11)
Cu7 0.0746(8) 0.0746(8) 0.0459(10) -0.0009(6) 0.0009(6) 0.0075(10)
O2 0.029(4) 0.030(4) 0.035(4) 0.000 0.000 0.001(3)
O3 0.031(3) 0.030(3) 0.049(3) -0.002(2) 0.002(2) -0.002(2)
O4 0.038(3) 0.039(3) 0.038(3) 0.001(2) 0.001(2) -0.005(2)
O5 0.044(3) 0.036(3) 0.048(3) -0.001(3) -0.012(3) -0.006(3)
O6 0.029(4) 0.038(4) 0.050(4) 0.000 0.000 0.001(3)
O7 0.037(5) 0.039(5) 0.057(5) 0.000 0.000 0.004(4)
O9 0.031(3) 0.031(3) 0.050(5) 0.002(2) -0.002(2) -0.003(3)
O10 0.039(3) 0.053(4) 0.053(4) 0.002(3) -0.014(3) 0.003(3)
O11 0.071(5) 0.035(3) 0.047(3) -0.007(3) -0.009(3) -0.008(3)
O12 0.036(3) 0.036(3) 0.068(6) -0.006(3) 0.006(3) -0.005(4)
O13 0.056(4) 0.038(4) 0.081(5) -0.016(3) 0.009(4) 0.002(3)
O14 0.029(2) 0.029(2) 0.042(4) -0.001(2) 0.001(2) -0.001(3)
O1 0.032(4) 0.031(4) 0.070(6) 0.000 0.000 -0.011(3)
N4 0.062(6) 0.060(6) 0.068(6) -0.004(5) -0.003(5) -0.009(5)
N5 0.064(6) 0.035(5) 0.126(9) 0.021(5) -0.027(6) -0.007(4)
C11 0.106(12) 0.102(12) 0.101(11) 0.000(9) -0.036(10) -0.012(10)
C16 0.063(10) 0.35(4) 0.090(11) -0.065(17) 0.005(9) -0.030(15)
C18 0.115(15) 0.136(17) 0.136(16) -0.016(13) -0.018(13) 0.033(13)
O8 0.054(3) 0.054(3) 0.037(4) -0.002(3) 0.002(3) -0.007(4)
O15 0.042(6) 0.034(6) 0.033(6) -0.009(5) 0.006(5) -0.013(5)
N3 0.100(8) 0.060(6) 0.047(5) 0.001(4) 0.008(5) -0.009(5)
C6 0.110(11) 0.059(7) 0.070(8) -0.007(6) 0.015(7) -0.014(7)
C7 0.170(17) 0.060(8) 0.077(9) 0.003(7) 0.050(10) -0.007(9)
N1 0.137(11) 0.067(7) 0.054(6) -0.009(5) 0.003(6) 0.027(7)
K16 0.074(4) 0.074(4) 0.057(5) 0.000 0.000 0.028(5)
K17 0.045(2) 0.045(2) 0.130(7) 0.000 0.000 0.000
O17 0.31(4) 0.124(19) 0.21(3) 0.000 0.000 -0.05(2)
O18 0.15(2) 0.15(2) 0.080(18) -0.005(16) 0.005(16) -0.09(2)
O20 0.131(10) 0.093(8) 0.168(12) -0.048(8) 0.078(9) -0.044(7)
O21 0.181(18) 0.33(3) 0.185(18) 0.060(19) -0.004(15) -0.009(19)
C2 0.101(19) 0.067(15) 0.056(13) 0.005(11) 0.000(13) -0.014(14)
C4 0.20(4) 0.08(2) 0.08(2) 0.004(16) 0.00(2) -0.01(2)
O19 0.059(16) 0.073(18) 0.24(4) 0.000 0.000 -0.022(14)
O16 0.05(4) 0.04(3) 0.09(3) -0.04(2) 0.04(2) -0.04(4)

loop_
_atom_type_symbol
_atom_type_description
_atom_type_scat_dispersion_real
_atom_type_scat_dispersion_imag
_atom_type_scat_source
C C 0.0033 0.0016 'International Tables Vol C Tables 4.2.6.8 and 6.1.1.4'
H H 0.0000 0.0000 'International Tables Vol C Tables 4.2.6.8 and 6.1.1.4'
N N 0.0061 0.0033 'International Tables Vol C Tables 4.2.6.8 and 6.1.1.4'
O O 0.0106 0.0060 'International Tables Vol C Tables 4.2.6.8 and 6.1.1.4'
P P 0.1023 0.0942 'International Tables Vol C Tables 4.2.6.8 and 6.1.1.4'
V V 0.3005 0.5294 'International Tables Vol C Tables 4.2.6.8 and 6.1.1.4'
Cu Cu 0.3201 1.2651 'International Tables Vol C Tables 4.2.6.8 and 6.1.1.4'
Nb Nb -2.0727 0.6215 'International Tables Vol C Tables 4.2.6.8 and 6.1.1.4'
K K 0.2009 0.2494 'International Tables Vol C Tables 4.2.6.8 and 6.1.1.4'

loop_
_geom_angle_atom_site_label_1
_geom_angle_atom_site_label_2
_geom_angle_atom_site_label_3
_geom_angle
_geom_angle_site_symmetry_1
_geom_angle_site_symmetry_3
_geom_angle_publ_flag
V8 Nb1 K16 167.76(11) . . ?
O2 Nb1 V8 74.81(15) . . ?
O2 Nb1 K16 94.98(17) . . ?
O4 Nb1 V8 39.14(16) 31 . ?
O4 Nb1 O2 83.8(2) 31 . ?
O4 Nb1 O5 82.9(2) 31 . ?
O4 Nb1 K16 134.49(16) 31 . ?
O5 Nb1 V8 43.74(19) . . ?
O5 Nb1 O2 72.0(2) . . ?
O5 Nb1 K16 139.94(18) . . ?
O6 Nb1 V8 129.3(2) . . ?
O6 Nb1 O2 74.8(2) . . ?
O6 Nb1 O4 158.5(3) . 31 ?
O6 Nb1 O5 88.3(3) . . ?
O6 Nb1 K16 51.7(2) . . ?
O9 Nb1 V8 123.7(2) . . ?
O9 Nb1 O2 84.4(3) . . ?
O9 Nb1 O4 87.7(3) . 31 ?
O9 Nb1 O5 155.3(3) . . ?
O9 Nb1 O6 92.4(3) . . ?
O9 Nb1 K16 47.1(2) . . ?
O10 Nb1 V8 103.4(2) . . ?
O10 Nb1 O2 172.8(3) . . ?
O10 Nb1 O4 99.3(3) . 31 ?
O10 Nb1 O5 101.8(3) . . ?
O10 Nb1 O6 101.7(3) . . ?
O10 Nb1 O9 102.2(3) . . ?
O10 Nb1 K16 87.5(2) . . ?
O2 P2 O2 109.6(5) 31 . ?
O14 P2 O2 109.36(19) 18_556 . ?
O14 P2 O2 109.36(19) . . ?
O14 P2 O2 109.36(19) . 31 ?
O14 P2 O2 109.36(19) 18_556 31 ?
O14 P2 O14 109.8(6) . 18_556 ?
V8 Nb3 V8 148.63(10) 18_556 . ?
O2 Nb3 V8 75.97(6) . . ?
O2 Nb3 V8 75.97(6) . 18_556 ?
O3 Nb3 V8 40.19(17) . . ?
O3 Nb3 V8 40.20(17) 18_556 18_556 ?
O3 Nb3 V8 123.54(17) 18_556 . ?
O3 Nb3 V8 123.54(17) . 18_556 ?
O3 Nb3 O2 85.5(2) . . ?
O3 Nb3 O2 85.5(2) 18_556 . ?
O3 Nb3 O3 86.3(3) . 18_556 ?
O5 Nb3 V8 45.26(19) . . ?
O5 Nb3 V8 45.26(19) 18_556 18_556 ?
O5 Nb3 V8 134.71(18) . 18_556 ?
O5 Nb3 V8 134.71(18) 18_556 . ?
O5 Nb3 O2 72.4(2) 18_556 . ?
O5 Nb3 O2 72.4(2) . . ?
O5 Nb3 O3 85.5(3) . . ?
O5 Nb3 O3 85.5(3) 18_556 18_556 ?
O5 Nb3 O3 156.9(2) 18_556 . ?
O5 Nb3 O3 156.9(2) . 18_556 ?
O5 Nb3 O5 93.9(4) . 18_556 ?
O1 Nb3 V8 104.99(6) . 18_556 ?
O1 Nb3 V8 104.99(6) . . ?
O1 Nb3 O2 170.6(3) . . ?
O1 Nb3 O3 101.3(3) . . ?
O1 Nb3 O3 101.3(3) . 18_556 ?
O1 Nb3 O5 101.5(3) . . ?
O1 Nb3 O5 101.5(3) . 18_556 ?
O3 Nb4 V8 38.34(17) . . ?
O3 Nb4 O14 84.85(19) . . ?
O7 Nb4 V8 122.0(2) . . ?
O7 Nb4 O3 87.3(3) . . ?
O7 Nb4 O11 154.1(3) . . ?
O7 Nb4 O12 91.3(4) . . ?
O7 Nb4 O14 84.0(3) . . ?
O11 Nb4 V8 44.6(2) . . ?
O11 Nb4 O3 83.0(3) . . ?
O11 Nb4 O14 71.2(2) . . ?
O12 Nb4 V8 130.9(3) . . ?
O12 Nb4 O3 159.0(3) . . ?
O12 Nb4 O11 89.3(3) . . ?
O12 Nb4 O14 74.2(2) . . ?
O13 Nb4 V8 105.3(3) . . ?
O13 Nb4 O3 100.2(3) . . ?
O13 Nb4 O7 102.3(4) . . ?
O13 Nb4 O11 103.1(3) . . ?
O13 Nb4 O12 100.5(3) . . ?
O13 Nb4 O14 172.0(3) . . ?
O14 Nb4 V8 74.86(15) . . ?
V8 Nb5 V8 149.72(11) . 31 ?
O4 Nb5 V8 124.10(17) 31 31 ?
O4 Nb5 V8 39.63(17) . 31 ?
O4 Nb5 V8 124.09(17) . . ?
O4 Nb5 V8 39.63(17) 31 . ?
O4 Nb5 O4 87.1(3) 31 . ?
O4 Nb5 O11 85.3(3) . 31 ?
O4 Nb5 O11 85.3(3) 31 . ?
O4 Nb5 O11 157.6(3) 31 31 ?
O4 Nb5 O11 157.6(3) . . ?
O4 Nb5 O14 85.6(2) 31 . ?
O4 Nb5 O14 85.6(2) . . ?
O11 Nb5 V8 45.7(2) 31 31 ?
O11 Nb5 V8 135.3(2) . 31 ?
O11 Nb5 V8 135.3(2) 31 . ?
O11 Nb5 V8 45.7(2) . . ?
O11 Nb5 O11 93.8(4) . 31 ?
O11 Nb5 O14 72.9(2) 31 . ?
O11 Nb5 O14 72.9(2) . . ?
O14 Nb5 V8 76.60(6) . . ?
O14 Nb5 V8 76.60(6) . 31 ?
O8 Nb5 V8 104.47(6) . . ?
O8 Nb5 V8 104.47(6) . 31 ?
O8 Nb5 O4 102.0(3) . . ?
O8 Nb5 O4 102.0(3) . 31 ?
O8 Nb5 O11 100.1(3) . . ?
O8 Nb5 O11 100.1(3) . 31 ?
O8 Nb5 O14 169.4(4) . . ?
N4 Cu6 N4 92.8(5) 18_556 . ?
N4 Cu6 N5 174.2(4) 18_556 . ?
N4 Cu6 N5 84.2(4) 18_556 18_556 ?
N4 Cu6 N5 84.3(4) . . ?
N4 Cu6 N5 174.2(4) . 18_556 ?
N5 Cu6 N5 98.3(7) 18_556 . ?
Nb1 V8 Nb4 120.35(8) . . ?
Nb3 V8 Nb1 72.65(6) . . ?
Nb3 V8 Nb4 79.99(7) . . ?
Nb3 V8 Nb5 120.57(9) . . ?
Nb5 V8 Nb1 78.70(7) . . ?
Nb5 V8 Nb4 71.47(6) . . ?
O3 V8 Nb1 106.94(19) . . ?
O3 V8 Nb3 41.84(17) . . ?
O3 V8 Nb4 40.85(17) . . ?
O3 V8 Nb5 105.49(19) . . ?
O3 V8 O4 121.7(3) . 31 ?
O3 V8 O5 83.7(3) . . ?
O3 V8 O11 81.8(3) . . ?
O4 V8 Nb1 40.81(18) 31 . ?
O4 V8 Nb3 106.02(19) 31 . ?
O4 V8 Nb4 104.67(19) 31 . ?
O4 V8 Nb5 40.22(18) 31 . ?
O4 V8 O5 82.8(2) 31 . ?
O4 V8 O11 81.5(3) 31 . ?
O5 V8 Nb1 41.97(16) . . ?
O5 V8 Nb3 41.90(17) . . ?
O5 V8 Nb4 119.61(19) . . ?
O5 V8 Nb5 118.62(19) . . ?
O5 V8 O11 148.7(3) . . ?
O11 V8 Nb1 117.92(19) . . ?
O11 V8 Nb3 118.8(2) . . ?
O11 V8 Nb4 40.94(18) . . ?
O11 V8 Nb5 41.30(17) . . ?
O15 V8 Nb1 118.0(4) . . ?
O15 V8 Nb3 118.9(4) . . ?
O15 V8 Nb4 121.6(4) . . ?
O15 V8 Nb5 120.5(4) . . ?
O15 V8 O3 119.6(5) . . ?
O15 V8 O4 118.7(5) . 31 ?
O15 V8 O5 103.6(4) . . ?
O15 V8 O11 107.6(4) . . ?
N3 Cu7 O8 89.0(3) 31 . ?
N3 Cu7 O8 89.0(3) . . ?
N3 Cu7 N3 96.1(5) . 31 ?
N1 Cu7 O8 93.8(3) 31 . ?
N1 Cu7 O8 93.8(3) . . ?
N1 Cu7 N3 176.9(5) . 31 ?
N1 Cu7 N3 176.9(5) 31 . ?
N1 Cu7 N3 85.3(5) 31 31 ?
N1 Cu7 N3 85.3(5) . . ?
N1 Cu7 N1 93.2(8) 31 . ?
Nb1 O2 Nb1 87.2(2) . 18_556 ?
Nb1 O2 Nb3 90.1(2) 18_556 . ?
Nb1 O2 Nb3 90.1(2) . . ?
P2 O2 Nb1 125.6(2) . . ?
P2 O2 Nb1 125.6(2) . 18_556 ?
P2 O2 Nb3 126.3(4) . . ?
Nb3 O3 Nb4 147.4(3) . . ?
V8 O3 Nb3 98.0(3) . . ?
V8 O3 Nb4 100.8(3) . . ?
Nb5 O4 Nb1 147.8(3) . 31 ?
V8 O4 Nb1 100.0(3) 31 31 ?
V8 O4 Nb5 100.1(3) 31 . ?
Nb1 O5 V8 94.3(3) . . ?
Nb3 O5 Nb1 124.4(3) . . ?
Nb3 O5 V8 92.8(3) . . ?
Nb1 O6 Nb1 122.9(4) . 18_556 ?
Nb1 O6 K16 97.6(3) 18_556 . ?
Nb1 O6 K16 97.6(3) . . ?
Nb4 O7 Nb4 152.6(5) 18_556 . ?
Nb1 O9 Nb1 151.7(5) . 31 ?
Nb1 O9 K16 103.2(2) 31 . ?
Nb1 O9 K16 103.2(2) . . ?
Nb4 O11 V8 94.4(3) . . ?
Nb5 O11 Nb4 124.8(3) . . ?
Nb5 O11 V8 93.0(3) . . ?
Nb4 O12 Nb4 124.5(4) . 31 ?
P2 O14 Nb4 125.9(3) . . ?
P2 O14 Nb4 125.9(3) . 31 ?
P2 O14 Nb5 126.1(4) . . ?
Nb4 O14 Nb4 87.0(2) 31 . ?
Nb5 O14 Nb4 90.0(2) . . ?
Nb5 O14 Nb4 90.0(2) . 31 ?
Cu6 N4 K17 100.0(4) . . ?
C16 N4 Cu6 106.8(9) . . ?
C16 N4 K17 121.4(11) . . ?
Cu6 N5 H5A 109.7 . . ?
Cu6 N5 H5B 109.7 . . ?
H5A N5 H5B 108.2 . . ?
C11 N5 Cu6 109.8(8) . . ?
C11 N5 H5A 109.7 . . ?
C11 N5 H5B 109.7 . . ?
N5 C11 H11A 108.3 . . ?
N5 C11 H11B 108.3 . . ?
H11A C11 H11B 107.4 . . ?
C16 C11 N5 115.9(14) . . ?
C16 C11 H11A 108.3 . . ?
C16 C11 H11B 108.3 . . ?
N4 C16 H16 101.4 . . ?
C11 C16 N4 114.4(15) . . ?
C11 C16 H16 101.4 . . ?
C11 C16 C18 114.5(17) . . ?
C18 C16 N4 119.8(18) . . ?
C18 C16 H16 101.4 . . ?
C16 C18 H18A 109.5 . . ?
C16 C18 H18B 109.5 . . ?
C16 C18 H18C 109.5 . . ?
H18A C18 H18B 109.5 . . ?
H18A C18 H18C 109.5 . . ?
H18B C18 H18C 109.5 . . ?
Nb5 O8 Cu7 126.1(5) . . ?
Cu7 N3 H3A 110.3 . . ?
Cu7 N3 H3B 110.3 . . ?
H3A N3 H3B 108.6 . . ?
C6 N3 Cu7 107.1(8) . . ?
C6 N3 H3A 110.3 . . ?
C6 N3 H3B 110.3 . . ?
N3 C6 H6 108.1 . . ?
C7 C6 N3 106.6(12) . . ?
C7 C6 H6 108.1 . . ?
C2 C6 N3 117.7(15) . . ?
C2 C6 H6 108.1 . . ?
C2 C6 C7 107.8(16) . . ?
C6 C7 H7 104.1 . . ?
N1 C7 C6 110.3(11) . . ?
N1 C7 H7 104.1 . . ?
N1 C7 C4 129(2) . . ?
C4 C7 C6 103(2) . . ?
C4 C7 H7 104.1 . . ?
Cu7 N1 H1A 109.6 . . ?
Cu7 N1 H1B 109.6 . . ?
C7 N1 Cu7 110.3(9) . . ?
C7 N1 H1A 109.6 . . ?
C7 N1 H1B 109.6 . . ?
H1A N1 H1B 108.1 . . ?
Nb1 K16 Nb1 59.02(13) . 31 ?
Nb1 K16 Nb1 59.02(13) 16 18_556 ?
Nb1 K16 Nb1 53.83(11) 16 31 ?
Nb1 K16 Nb1 84.0(2) 31 18_556 ?
Nb1 K16 Nb1 53.83(11) . 18_556 ?
Nb1 K16 Nb1 84.0(2) . 16 ?
O6 K16 Nb1 83.3(2) . 31 ?
O6 K16 Nb1 30.71(10) . 18_556 ?
O6 K16 Nb1 30.71(10) 31 16 ?
O6 K16 Nb1 30.71(10) 31 31 ?
O6 K16 Nb1 83.3(2) 31 18_556 ?
O6 K16 Nb1 83.3(2) . 16 ?
O6 K16 Nb1 30.71(10) . . ?
O6 K16 Nb1 83.3(2) 31 . ?
O6 K16 O6 97.8(4) . 31 ?
O9 K16 Nb1 29.64(7) . 31 ?
O9 K16 Nb1 68.9(2) 18_556 . ?
O9 K16 Nb1 68.9(2) . 18_556 ?
O9 K16 Nb1 29.64(7) 18_556 16 ?
O9 K16 Nb1 68.9(2) . 16 ?
O9 K16 Nb1 29.64(7) . . ?
O9 K16 Nb1 68.9(2) 18_556 31 ?
O9 K16 Nb1 29.64(7) 18_556 18_556 ?
O9 K16 O6 57.1(2) 18_556 . ?
O9 K16 O6 57.1(2) . 31 ?
O9 K16 O6 57.1(2) 18_556 31 ?
O9 K16 O6 57.1(2) . . ?
O9 K16 O9 68.4(4) 18_556 . ?
O9 K16 O17 112.0(6) 18_556 31 ?
O9 K16 O17 112.0(6) . 31 ?
O9 K16 O17 112.0(6) 18_556 . ?
O9 K16 O17 112.0(6) . . ?
O17 K16 Nb1 140.9(5) 31 31 ?
O17 K16 Nb1 84.1(6) 31 18_556 ?
O17 K16 Nb1 140.9(5) . . ?
O17 K16 Nb1 84.1(6) . 16 ?
O17 K16 Nb1 84.1(6) . 31 ?
O17 K16 Nb1 140.9(5) . 18_556 ?
O17 K16 Nb1 84.1(6) 31 . ?
O17 K16 Nb1 140.9(5) 31 16 ?
O17 K16 O6 165.8(8) . . ?
O17 K16 O6 165.8(8) 31 31 ?
O17 K16 O6 68.0(7) 31 . ?
O17 K16 O6 68.0(7) . 31 ?
O17 K16 O17 126.2(15) . 31 ?
O18 K16 Nb1 141.6(5) 18_556 . ?
O18 K16 Nb1 91.3(7) . . ?
O18 K16 Nb1 141.6(5) . 18_556 ?
O18 K16 Nb1 141.6(5) . 16 ?
O18 K16 Nb1 141.6(5) 18_556 31 ?
O18 K16 Nb1 91.3(7) 18_556 16 ?
O18 K16 Nb1 91.3(7) . 31 ?
O18 K16 Nb1 91.3(7) 18_556 18_556 ?
O18 K16 O6 110.9(5) . 31 ?
O18 K16 O6 110.9(5) . . ?
O18 K16 O6 110.9(5) 18_556 31 ?
O18 K16 O6 110.9(5) 18_556 . ?
O18 K16 O9 88.7(9) . . ?
O18 K16 O9 88.7(9) 18_556 18_556 ?
O18 K16 O9 157.1(9) . 18_556 ?
O18 K16 O9 157.1(9) 18_556 . ?
O18 K16 O17 75.8(5) 18_556 . ?
O18 K16 O17 75.8(5) 18_556 31 ?
O18 K16 O17 75.8(5) . 31 ?
O18 K16 O17 75.8(5) . . ?
O18 K16 O18 114.3(17) . 18_556 ?
N4 K17 N4 79.42(13) . 3 ?
N4 K17 N4 50.7(3) 19_556 4 ?
N4 K17 N4 100.58(13) 4 18_556 ?
N4 K17 N4 129.3(3) 17_556 18_556 ?
N4 K17 N4 100.58(13) . 20_556 ?
N4 K17 N4 79.42(13) 19_556 18_556 ?
N4 K17 N4 100.58(13) 19_556 2 ?
N4 K17 N4 79.42(13) 17_556 20_556 ?
N4 K17 N4 129.3(3) 3 4 ?
N4 K17 N4 100.58(13) 20_556 2 ?
N4 K17 N4 180.00(17) 20_556 4 ?
N4 K17 N4 100.58(13) 17_556 4 ?
N4 K17 N4 180.0(3) 19_556 3 ?
N4 K17 N4 129.3(3) . 2 ?
N4 K17 N4 50.7(3) 17_556 2 ?
N4 K17 N4 79.42(13) 3 2 ?
N4 K17 N4 79.42(13) 19_556 17_556 ?
N4 K17 N4 79.42(13) 4 2 ?
N4 K17 N4 180.0 . 17_556 ?
N4 K17 N4 50.7(3) . 18_556 ?
N4 K17 N4 100.58(13) 3 17_556 ?
N4 K17 N4 100.58(13) 3 18_556 ?
N4 K17 N4 129.3(3) 19_556 20_556 ?
N4 K17 N4 79.42(13) 20_556 18_556 ?
N4 K17 N4 50.7(3) 3 20_556 ?
N4 K17 N4 180.0 2 18_556 ?
N4 K17 N4 79.42(13) . 4 ?
N4 K17 N4 100.58(13) . 19_556 ?
C6 C2 H2A 109.5 . . ?
C6 C2 H2B 109.5 . . ?
C6 C2 H2C 109.5 . . ?
H2A C2 H2B 109.5 . . ?
H2A C2 H2C 109.5 . . ?
H2B C2 H2C 109.5 . . ?
C7 C4 H4A 109.5 . . ?
C7 C4 H4B 109.5 . . ?
C7 C4 H4C 109.5 . . ?
H4A C4 H4B 109.5 . . ?
H4A C4 H4C 109.5 . . ?
H4B C4 H4C 109.5 . . ?
O19 O19 O19 89.997(4) 15_455 31 ?

loop_
_geom_bond_atom_site_label_1
_geom_bond_atom_site_label_2
_geom_bond_distance
_geom_bond_site_symmetry_2
_geom_bond_publ_flag
Nb1 V8 3.042(3) . ?
Nb1 O2 2.504(5) . ?
Nb1 O4 2.019(6) 31 ?
Nb1 O5 2.040(6) . ?
Nb1 O6 1.965(4) . ?
Nb1 O9 1.937(2) . ?
Nb1 O10 1.757(6) . ?
Nb1 K16 3.813(7) . ?
P2 O2 1.600(7) 31 ?
P2 O2 1.600(7) . ?
P2 O14 1.574(8) . ?
P2 O14 1.574(8) 18_556 ?
Nb3 V8 2.965(3) 18_556 ?
Nb3 V8 2.965(3) . ?
Nb3 O2 2.523(7) . ?
Nb3 O3 1.998(6) . ?
Nb3 O3 1.998(6) 18_556 ?
Nb3 O5 1.983(6) 18_556 ?
Nb3 O5 1.983(6) . ?
Nb3 O1 1.753(8) . ?
Nb4 V8 3.060(3) . ?
Nb4 O3 2.038(5) . ?
Nb4 O7 1.935(2) . ?
Nb4 O11 2.011(7) . ?
Nb4 O12 1.973(4) . ?
Nb4 O13 1.751(6) . ?
Nb4 O14 2.535(5) . ?
Nb5 V8 3.010(3) 31 ?
Nb5 V8 3.010(3) . ?
Nb5 O4 1.974(6) . ?
Nb5 O4 1.974(6) 31 ?
Nb5 O11 1.989(6) 31 ?
Nb5 O11 1.989(6) . ?
Nb5 O14 2.477(8) . ?
Nb5 O8 1.750(9) . ?
Cu6 N4 1.998(10) . ?
Cu6 N4 1.998(10) 18_556 ?
Cu6 N5 2.015(10) 18_556 ?
Cu6 N5 2.015(10) . ?
V8 O3 1.933(6) . ?
V8 O4 1.950(6) 31 ?
V8 O5 2.109(7) . ?
V8 O11 2.156(8) . ?
V8 O15 1.602(11) . ?
Cu7 O8 2.423(9) . ?
Cu7 N3 1.992(11) 31 ?
Cu7 N3 1.992(11) . ?
Cu7 N1 1.986(12) 31 ?
Cu7 N1 1.986(12) . ?
O6 K16 3.017(11) . ?
O9 K16 2.870(12) . ?
N4 C16 1.471(19) . ?
N4 K17 3.375(10) . ?
N5 H5A 0.8900 . ?
N5 H5B 0.8900 . ?
N5 C11 1.431(19) . ?
C11 H11A 0.9700 . ?
C11 H11B 0.9700 . ?
C11 C16 1.39(2) . ?
C16 H16 0.9800 . ?
C16 C18 1.42(2) . ?
C18 H18A 0.9600 . ?
C18 H18B 0.9600 . ?
C18 H18C 0.9600 . ?
N3 H3A 0.8900 . ?
N3 H3B 0.8900 . ?
N3 C6 1.517(15) . ?
C6 H6 0.9800 . ?
C6 C7 1.49(2) . ?
C6 C2 1.35(3) . ?
C7 H7 0.9800 . ?
C7 N1 1.46(2) . ?
C7 C4 1.48(4) . ?
N1 H1A 0.8900 . ?
N1 H1B 0.8900 . ?
K16 O17 2.92(2) 31 ?
K16 O17 2.92(2) . ?
K16 O18 2.73(4) . ?
K16 O18 2.73(4) 18_556 ?
C2 H2A 0.9600 . ?
C2 H2B 0.9600 . ?
C2 H2C 0.9600 . ?
C4 H4A 0.9600 . ?
C4 H4B 0.9600 . ?
C4 H4C 0.9600 . ?
O19 O19 0.94(5) 15_455 ?
O19 O19 1.80(5) 31 ?

loop_
_geom_torsion_atom_site_label_1
_geom_torsion_atom_site_label_2
_geom_torsion_atom_site_label_3
_geom_torsion_atom_site_label_4
_geom_torsion
_geom_torsion_site_symmetry_1
_geom_torsion_site_symmetry_2
_geom_torsion_site_symmetry_3
_geom_torsion_site_symmetry_4
_geom_torsion_publ_flag
Cu6 N4 C16 C11 -33(3) . . . . ?
Cu6 N4 C16 C18 -174(2) . . . . ?
Cu6 N5 C11 C16 -7(2) . . . . ?
V8 Nb5 O8 Cu7 94.49(10) 31 . . . ?
V8 Nb5 O8 Cu7 -94.49(10) . . . . ?
Cu7 N3 C6 C7 -43.5(12) . . . . ?
Cu7 N3 C6 C2 -164.6(16) . . . . ?
O2 P2 O2 Nb1 -58.0(3) 31 . . 18_556 ?
O2 P2 O2 Nb1 58.0(3) 31 . . . ?
O2 P2 O2 Nb3 180.0 31 . . . ?
O2 P2 O14 Nb4 61.8(5) 31 . . 31 ?
O2 P2 O14 Nb4 178.2(4) 31 . . . ?
O2 P2 O14 Nb4 -178.2(4) . . . 31 ?
O2 P2 O14 Nb4 -61.8(5) . . . . ?
O2 P2 O14 Nb5 60.0(3) . . . . ?
O2 P2 O14 Nb5 -60.0(3) 31 . . . ?
O4 Nb5 O8 Cu7 -135.19(18) 31 . . . ?
O4 Nb5 O8 Cu7 135.19(18) . . . . ?
O11 Nb5 O8 Cu7 47.9(2) 31 . . . ?
O11 Nb5 O8 Cu7 -47.9(2) . . . . ?
O14 P2 O2 Nb1 177.9(4) 18_556 . . . ?
O14 P2 O2 Nb1 61.8(5) 18_556 . . 18_556 ?
O14 P2 O2 Nb1 -177.9(4) . . . 18_556 ?
O14 P2 O2 Nb1 -61.8(5) . . . . ?
O14 P2 O2 Nb3 60.1(3) . . . . ?
O14 P2 O2 Nb3 -60.1(3) 18_556 . . . ?
O14 P2 O14 Nb4 58.2(4) 18_556 . . . ?
O14 P2 O14 Nb4 -58.2(4) 18_556 . . 31 ?
O14 P2 O14 Nb5 180.000(1) 18_556 . . . ?
O14 Nb5 O8 Cu7 0.000(7) . . . . ?
N5 C11 C16 N4 27(3) . . . . ?
N5 C11 C16 C18 170.5(19) . . . . ?
N3 C6 C7 N1 48.5(14) . . . . ?
N3 C6 C7 C4 -171.0(15) . . . . ?
C6 C7 N1 Cu7 -30.1(13) . . . . ?
K17 N4 C16 C11 -146.3(17) . . . . ?
K17 N4 C16 C18 72(3) . . . . ?
C2 C6 C7 N1 175.7(15) . . . . ?
C2 C6 C7 C4 -44(2) . . . . ?
C4 C7 N1 Cu7 -157(2) . . . . ?
